data_2232518
loop_
_publ_author_name
'Fan, Zheng'
'Huang, Yan-Lan'
'Wang, Zhao'
'Guo, Han-Qi'
'Shan, Shang'

_publ_section_title
;
 Benzyl (<i>E</i>)-3-(2-bromo-5-methoxybenzylidene)dithiocarbazate
;
_journal_coeditor_code XU5353
_journal_issue 11
_journal_name_full 'Acta Crystallographica Section E'
_journal_page_first o3015
_journal_paper_doi 10.1107/S1600536811042826
_journal_volume 67
_journal_year 2011
_chemical_formula_iupac 'C16 H15 Br N2 O S2'
_chemical_formula_moiety 'C16 H15 Br N2 O S2'
_chemical_formula_sum 'C16 H15 Br N2 O S2'
_chemical_formula_weight 395.33
_chemical_name_systematic
;
Benzyl (<i>E</i>)-3-(2-bromo-5-methoxybenzylidene)dithiocarbazate
;
_space_group_IT_number 2
_symmetry_cell_setting triclinic
_symmetry_space_group_name_Hall '-P 1'
_symmetry_space_group_name_H-M 'P -1'
_atom_sites_solution_hydrogens geom
_atom_sites_solution_primary direct
_atom_sites_solution_secondary difmap
_audit_creation_method SHELXL-97
_cell_angle_alpha 111.931(5)
_cell_angle_beta 91.725(4)
_cell_angle_gamma 99.771(4)
_cell_formula_units_Z 2
_cell_length_a 6.260(3)
_cell_length_b 11.889(5)
_cell_length_c 12.235(5)
_cell_measurement_reflns_used 2988
_cell_measurement_temperature 294(2)
_cell_measurement_theta_max 25.2
_cell_measurement_theta_min 3.3
_cell_volume 828.1(6)
_computing_cell_refinement 'PROCESS-AUTO (Rigaku, 1998)'
_computing_data_collection 'PROCESS-AUTO (Rigaku, 1998)'
_computing_data_reduction 'CrystalStructure (Rigaku/MSC, 2002)'
_computing_molecular_graphics 'ORTEP-3 for Windows (Farrugia, 1997)'
_computing_publication_material 'WinGX (Farrugia, 1999)'
_computing_structure_refinement 'SHELXL97 (Sheldrick, 2008)'
_computing_structure_solution 'SIR92 (Altomare <i>et al.</i>, 1993)'
_diffrn_ambient_temperature 294(2)
_diffrn_detector_area_resol_mean 10.0
_diffrn_measured_fraction_theta_full 0.999
_diffrn_measured_fraction_theta_max 0.999
_diffrn_measurement_device_type 'Rigaku R-AXIS RAPID IP'
_diffrn_measurement_method \w
_diffrn_radiation_monochromator graphite
_diffrn_radiation_source 'fine-focus sealed tube'
_diffrn_radiation_type MoK\a
_diffrn_radiation_wavelength 0.71073
_diffrn_reflns_av_R_equivalents 0.0280
_diffrn_reflns_av_sigmaI/netI 0.0456
_diffrn_reflns_limit_h_max 7
_diffrn_reflns_limit_h_min -5
_diffrn_reflns_limit_k_max 11
_diffrn_reflns_limit_k_min -14
_diffrn_reflns_limit_l_max 14
_diffrn_reflns_limit_l_min -14
_diffrn_reflns_number 5637
_diffrn_reflns_theta_full 25.20
_diffrn_reflns_theta_max 25.20
_diffrn_reflns_theta_min 3.32
_exptl_absorpt_coefficient_mu 2.736
_exptl_absorpt_correction_T_max 0.72
_exptl_absorpt_correction_T_min 0.56
_exptl_absorpt_correction_type multi-scan
_exptl_absorpt_process_details '(ABSCOR; Higashi, 1995)'
_exptl_crystal_colour yellow
_exptl_crystal_density_diffrn 1.586
_exptl_crystal_density_method 'not measured'
_exptl_crystal_description block
_exptl_crystal_F_000 400
_exptl_crystal_size_max 0.32
_exptl_crystal_size_mid 0.28
_exptl_crystal_size_min 0.19
_refine_diff_density_max 0.248
_refine_diff_density_min -0.298
_refine_ls_extinction_coef 0.0123(11)
_refine_ls_extinction_expression Fc^*^=kFc[1+0.001xFc^2^\l^3^/sin(2\q)]^-1/4^
_refine_ls_extinction_method SHELXL97
_refine_ls_goodness_of_fit_ref 1.015
_refine_ls_hydrogen_treatment constr
_refine_ls_matrix_type full
_refine_ls_number_parameters 201
_refine_ls_number_reflns 2988
_refine_ls_number_restraints 0
_refine_ls_restrained_S_all 1.015
_refine_ls_R_factor_all 0.0491
_refine_ls_R_factor_gt 0.0335
_refine_ls_shift/su_max 0.000
_refine_ls_shift/su_mean 0.000
_refine_ls_structure_factor_coef Fsqd
_refine_ls_weighting_details 'calc w=1/[\s^2^(Fo^2^)+(0.0276P)^2^] where P=(Fo^2^+2Fc^2^)/3'
_refine_ls_weighting_scheme calc
_refine_ls_wR_factor_gt 0.0648
_refine_ls_wR_factor_ref 0.0694
_reflns_number_gt 2379
_reflns_number_total 2988
_reflns_threshold_expression >2sigma(I)
_cod_data_source_file xu5353.cif
_cod_data_source_block I
_cod_database_code 2232518
_cod_database_fobs_code 2232518

loop_
_symmetry_equiv_pos_as_xyz
'x, y, z'
'-x, -y, -z'

loop_
_atom_site_type_symbol
_atom_site_label
_atom_site_fract_x
_atom_site_fract_y
_atom_site_fract_z
_atom_site_U_iso_or_equiv
_atom_site_adp_type
_atom_site_calc_flag
_atom_site_refinement_flags
_atom_site_occupancy
_atom_site_symmetry_multiplicity
Br Br 0.33444(5) 0.11365(3) 0.04397(2) 0.05700(14) Uani d . 1 1
S S1 1.10460(10) 0.70610(6) 0.10224(6) 0.0458(2) Uani d . 1 1
S S2 0.72189(10) 0.76733(6) 0.24288(6) 0.0423(2) Uani d . 1 1
N N1 0.5742(3) 0.51783(19) 0.15272(15) 0.0336(5) Uani d . 1 1
N N2 0.7654(3) 0.54749(19) 0.10904(16) 0.0356(5) Uani d . 1 1
H H2 0.8197 0.4905 0.0580 0.043 Uiso calc R 1 1
O O1 -0.0891(3) 0.51964(18) 0.35686(15) 0.0501(5) Uani d . 1 1
C C1 0.1988(4) 0.2431(2) 0.13964(19) 0.0366(6) Uani d . 1 1
C C2 0.0116(5) 0.2108(3) 0.1861(2) 0.0487(8) Uani d . 1 1
H H2A -0.0459 0.1278 0.1682 0.058 Uiso calc R 1 1
C C3 -0.0907(4) 0.2999(3) 0.2586(2) 0.0465(7) Uani d . 1 1
H H3 -0.2169 0.2778 0.2900 0.056 Uiso calc R 1 1
C C4 -0.0045(4) 0.4226(3) 0.2843(2) 0.0370(6) Uani d . 1 1
C C5 0.1811(4) 0.4548(2) 0.23569(19) 0.0341(6) Uani d . 1 1
H H5 0.2356 0.5378 0.2518 0.041 Uiso calc R 1 1
C C6 0.2875(4) 0.3660(2) 0.16346(19) 0.0314(6) Uani d . 1 1
C C7 0.4884(4) 0.4042(2) 0.11732(19) 0.0356(6) Uani d . 1 1
H H7 0.5525 0.3453 0.0623 0.043 Uiso calc R 1 1
C C8 0.8663(4) 0.6654(2) 0.14642(18) 0.0319(6) Uani d . 1 1
C C9 0.8899(4) 0.9158(2) 0.2670(2) 0.0414(7) Uani d . 1 1
H H9A 1.0306 0.9241 0.3078 0.050 Uiso calc R 1 1
H H9B 0.9132 0.9233 0.1918 0.050 Uiso calc R 1 1
C C10 0.7736(4) 1.0146(2) 0.3410(2) 0.0380(6) Uani d . 1 1
C C11 0.5706(5) 1.0236(3) 0.3006(2) 0.0489(8) Uani d . 1 1
H H11 0.5048 0.9677 0.2267 0.059 Uiso calc R 1 1
C C12 0.4647(5) 1.1145(3) 0.3690(3) 0.0587(8) Uani d . 1 1
H H12 0.3299 1.1210 0.3404 0.070 Uiso calc R 1 1
C C13 0.5599(6) 1.1955(3) 0.4797(3) 0.0624(9) Uani d . 1 1
H H13 0.4869 1.2552 0.5269 0.075 Uiso calc R 1 1
C C14 0.7606(6) 1.1886(3) 0.5205(2) 0.0636(9) Uani d . 1 1
H H14 0.8250 1.2441 0.5948 0.076 Uiso calc R 1 1
C C15 0.8682(5) 1.0989(3) 0.4509(2) 0.0487(7) Uani d . 1 1
H H15 1.0059 1.0953 0.4786 0.058 Uiso calc R 1 1
C C16 -0.2653(5) 0.4938(3) 0.4202(2) 0.0604(9) Uani d . 1 1
H H16A -0.3916 0.4475 0.3655 0.091 Uiso calc R 1 1
H H16B -0.2973 0.5700 0.4744 0.091 Uiso calc R 1 1
H H16C -0.2260 0.4464 0.4636 0.091 Uiso calc R 1 1

loop_
_atom_site_aniso_label
_atom_site_aniso_U_11
_atom_site_aniso_U_22
_atom_site_aniso_U_33
_atom_site_aniso_U_12
_atom_site_aniso_U_13
_atom_site_aniso_U_23
Br 0.0715(2) 0.03141(19) 0.0601(2) 0.01393(14) 0.01395(15) 0.00643(14)
S1 0.0383(4) 0.0355(4) 0.0532(4) 0.0005(3) 0.0211(3) 0.0069(3)
S2 0.0413(4) 0.0289(4) 0.0511(4) 0.0051(3) 0.0214(3) 0.0084(3)
N1 0.0292(10) 0.0319(13) 0.0367(10) 0.0026(9) 0.0078(9) 0.0109(9)
N2 0.0333(11) 0.0297(13) 0.0390(11) 0.0034(9) 0.0146(9) 0.0083(9)
O1 0.0423(11) 0.0511(13) 0.0580(11) 0.0155(9) 0.0225(9) 0.0181(9)
C1 0.0422(15) 0.0286(15) 0.0355(13) 0.0030(12) 0.0031(11) 0.0101(11)
C2 0.0553(17) 0.0332(17) 0.0505(15) -0.0061(14) 0.0095(14) 0.0140(13)
C3 0.0389(15) 0.0474(19) 0.0507(15) -0.0051(13) 0.0116(13) 0.0214(14)
C4 0.0309(13) 0.0432(17) 0.0362(13) 0.0080(12) 0.0038(11) 0.0142(12)
C5 0.0311(13) 0.0265(14) 0.0412(13) 0.0006(11) 0.0028(11) 0.0113(11)
C6 0.0302(13) 0.0300(15) 0.0313(11) 0.0030(11) 0.0013(10) 0.0102(10)
C7 0.0378(14) 0.0294(15) 0.0347(12) 0.0050(11) 0.0092(11) 0.0070(11)
C8 0.0327(13) 0.0329(15) 0.0276(11) 0.0047(11) 0.0044(10) 0.0096(10)
C9 0.0414(15) 0.0293(15) 0.0476(14) 0.0016(12) 0.0134(12) 0.0097(12)
C10 0.0443(15) 0.0262(15) 0.0444(14) 0.0047(12) 0.0165(12) 0.0146(12)
C11 0.0441(16) 0.0421(18) 0.0547(16) 0.0045(13) 0.0117(13) 0.0133(13)
C12 0.0470(17) 0.054(2) 0.084(2) 0.0160(15) 0.0236(17) 0.0319(18)
C13 0.085(2) 0.043(2) 0.068(2) 0.0282(17) 0.0390(19) 0.0228(16)
C14 0.102(3) 0.0402(19) 0.0437(16) 0.0218(18) 0.0107(17) 0.0072(14)
C15 0.0603(18) 0.0353(17) 0.0466(15) 0.0094(14) 0.0060(14) 0.0113(13)
C16 0.0449(16) 0.085(3) 0.0553(16) 0.0222(16) 0.0221(14) 0.0258(16)

loop_
_atom_type_symbol
_atom_type_description
_atom_type_scat_dispersion_real
_atom_type_scat_dispersion_imag
_atom_type_scat_source
C C 0.0033 0.0016 'International Tables Vol C Tables 4.2.6.8 and 6.1.1.4'
H H 0.0000 0.0000 'International Tables Vol C Tables 4.2.6.8 and 6.1.1.4'
N N 0.0061 0.0033 'International Tables Vol C Tables 4.2.6.8 and 6.1.1.4'
O O 0.0106 0.0060 'International Tables Vol C Tables 4.2.6.8 and 6.1.1.4'
S S 0.1246 0.1234 'International Tables Vol C Tables 4.2.6.8 and 6.1.1.4'
Br Br -0.2901 2.4595 'International Tables Vol C Tables 4.2.6.8 and 6.1.1.4'

loop_
_geom_angle_atom_site_label_1
_geom_angle_atom_site_label_2
_geom_angle_atom_site_label_3
_geom_angle
C8 S2 C9 101.87(12)
C7 N1 N2 116.98(19)
C8 N2 N1 119.40(18)
C8 N2 H2 120.3
N1 N2 H2 120.3
C4 O1 C16 118.1(2)
C2 C1 C6 121.2(2)
C2 C1 Br 117.7(2)
C6 C1 Br 121.16(18)
C3 C2 C1 120.6(3)
C3 C2 H2A 119.7
C1 C2 H2A 119.7
C2 C3 C4 119.3(2)
C2 C3 H3 120.3
C4 C3 H3 120.3
O1 C4 C3 124.7(2)
O1 C4 C5 115.2(2)
C3 C4 C5 120.0(2)
C4 C5 C6 121.3(2)
C4 C5 H5 119.3
C6 C5 H5 119.3
C5 C6 C1 117.6(2)
C5 C6 C7 119.6(2)
C1 C6 C7 122.8(2)
N1 C7 C6 119.7(2)
N1 C7 H7 120.1
C6 C7 H7 120.1
N2 C8 S1 121.55(17)
N2 C8 S2 113.22(17)
S1 C8 S2 125.23(15)
C10 C9 S2 107.86(17)
C10 C9 H9A 110.1
S2 C9 H9A 110.1
C10 C9 H9B 110.1
S2 C9 H9B 110.1
H9A C9 H9B 108.4
C15 C10 C11 118.5(2)
C15 C10 C9 120.4(2)
C11 C10 C9 121.0(2)
C12 C11 C10 120.8(3)
C12 C11 H11 119.6
C10 C11 H11 119.6
C13 C12 C11 119.7(3)
C13 C12 H12 120.2
C11 C12 H12 120.2
C14 C13 C12 120.3(3)
C14 C13 H13 119.8
C12 C13 H13 119.8
C13 C14 C15 119.9(3)
C13 C14 H14 120.1
C15 C14 H14 120.1
C10 C15 C14 120.8(3)
C10 C15 H15 119.6
C14 C15 H15 119.6
O1 C16 H16A 109.5
O1 C16 H16B 109.5
H16A C16 H16B 109.5
O1 C16 H16C 109.5
H16A C16 H16C 109.5
H16B C16 H16C 109.5

loop_
_geom_bond_atom_site_label_1
_geom_bond_atom_site_label_2
_geom_bond_distance
Br C1 1.902(3)
S1 C8 1.658(3)
S2 C8 1.745(2)
S2 C9 1.808(3)
N1 C7 1.267(3)
N1 N2 1.370(3)
N2 C8 1.333(3)
N2 H2 0.8600
O1 C4 1.368(3)
O1 C16 1.424(3)
C1 C2 1.377(4)
C1 C6 1.387(4)
C2 C3 1.372(4)
C2 H2A 0.9300
C3 C4 1.378(4)
C3 H3 0.9300
C4 C5 1.382(3)
C5 C6 1.385(3)
C5 H5 0.9300
C6 C7 1.465(3)
C7 H7 0.9300
C9 C10 1.505(4)
C9 H9A 0.9700
C9 H9B 0.9700
C10 C15 1.381(3)
C10 C11 1.385(4)
C11 C12 1.382(4)
C11 H11 0.9300
C12 C13 1.378(4)
C12 H12 0.9300
C13 C14 1.365(5)
C13 H13 0.9300
C14 C15 1.384(4)
C14 H14 0.9300
C15 H15 0.9300
C16 H16A 0.9600
C16 H16B 0.9600
C16 H16C 0.9600

loop_
_geom_hbond_atom_site_label_D
_geom_hbond_atom_site_label_H
_geom_hbond_atom_site_label_A
_geom_hbond_site_symmetry_A
_geom_hbond_distance_DH
_geom_hbond_distance_HA
_geom_hbond_distance_DA
_geom_hbond_angle_DHA
N2 H2 S1 2_765 0.86 2.56 3.402(3) 167

loop_
_cod_related_entry_id
_cod_related_entry_database
_cod_related_entry_code
1 ChemSpider 30657175
